data_7004781
loop_
_publ_author_name
'Li, Jingqiu'
'Hor, T. S. Andy'

_publ_section_title
;
 Self-selected formation of a heteropolymetallic sandwich
 [Pd3Pt4(\m3-S)4(\m-dppy)4(dppy)4][PF6]3 from dinuclear addition across
 the [Pt2] and [Pd2] cores (dppy = 2-(diphenylphosphino)pyridine)
;
_journal_issue 46
_journal_name_full 'Dalton Transactions'
_journal_page_first 6619
_journal_page_last 6623
_journal_paper_doi 10.1039/b812644e
_journal_year 2008
_chemical_formula_sum 'C142.35 H125.7 Cl6.7 F18 N8 P11 Pd3 Pt4 S4'
_chemical_formula_weight 4100.02
_chemical_name_systematic
;
?
;
_space_group_IT_number 14
_symmetry_cell_setting monoclinic
_symmetry_space_group_name_Hall '-P 2yn'
_symmetry_space_group_name_H-M 'P 1 21/n 1'
_atom_sites_solution_hydrogens geom
_atom_sites_solution_primary direct
_atom_sites_solution_secondary difmap
_audit_creation_method SHELXL-97
_cell_angle_alpha 90.00
_cell_angle_beta 93.622(2)
_cell_angle_gamma 90.00
_cell_formula_units_Z 4
_cell_length_a 19.9411(10)
_cell_length_b 36.318(2)
_cell_length_c 20.8300(11)
_cell_measurement_reflns_used 5459
_cell_measurement_temperature 223(2)
_cell_measurement_theta_max 19.31
_cell_measurement_theta_min 2.23
_cell_volume 15055.4(14)
_computing_cell_refinement 'Bruker SMART'
_computing_data_collection 'Bruker SMART'
_computing_data_reduction 'Bruker SAINT'
_computing_molecular_graphics 'Bruker SHELXTL'
_computing_publication_material 'Bruker SHELXTL'
_computing_structure_refinement 'SHELXL-97 (Sheldrick, 1997)'
_computing_structure_solution 'SHELXS-97 (Sheldrick, 1990)'
_diffrn_ambient_temperature 223(2)
_diffrn_measured_fraction_theta_full 1.000
_diffrn_measured_fraction_theta_max 1.000
_diffrn_measurement_device_type 'CCD area detector'
_diffrn_measurement_method 'phi and omega scans'
_diffrn_radiation_monochromator graphite
_diffrn_radiation_source 'fine-focus sealed tube'
_diffrn_radiation_type MoK\a
_diffrn_radiation_wavelength 0.71073
_diffrn_reflns_av_R_equivalents 0.0987
_diffrn_reflns_av_sigmaI/netI 0.1067
_diffrn_reflns_limit_h_max 17
_diffrn_reflns_limit_h_min -23
_diffrn_reflns_limit_k_max 43
_diffrn_reflns_limit_k_min -42
_diffrn_reflns_limit_l_max 23
_diffrn_reflns_limit_l_min -24
_diffrn_reflns_number 87028
_diffrn_reflns_theta_full 25.00
_diffrn_reflns_theta_max 25.00
_diffrn_reflns_theta_min 1.46
_exptl_absorpt_coefficient_mu 4.418
_exptl_absorpt_correction_T_max 0.6663
_exptl_absorpt_correction_T_min 0.2845
_exptl_absorpt_correction_type empirical
_exptl_crystal_colour Orange
_exptl_crystal_density_diffrn 1.809
_exptl_crystal_density_meas ?
_exptl_crystal_density_method .
_exptl_crystal_description Block
_exptl_crystal_F_000 7970
_exptl_crystal_size_max 0.38
_exptl_crystal_size_mid 0.20
_exptl_crystal_size_min 0.10
_refine_diff_density_max 1.618
_refine_diff_density_min -1.622
_refine_diff_density_rms 0.197
_refine_ls_extinction_method none
_refine_ls_goodness_of_fit_ref 1.048
_refine_ls_hydrogen_treatment constr
_refine_ls_matrix_type full
_refine_ls_number_parameters 1819
_refine_ls_number_reflns 26527
_refine_ls_number_restraints 102
_refine_ls_restrained_S_all 1.051
_refine_ls_R_factor_all 0.1101
_refine_ls_R_factor_gt 0.0705
_refine_ls_shift/su_max 0.001
_refine_ls_shift/su_mean 0.000
_refine_ls_structure_factor_coef Fsqd
_refine_ls_weighting_details 'calc w=1/[\s^2^(Fo^2^)+(0.0597P)^2^+119.5901P] where P=(Fo^2^+2Fc^2^)/3'
_refine_ls_weighting_scheme calc
_refine_ls_wR_factor_gt 0.1492
_refine_ls_wR_factor_ref 0.1635
_reflns_number_gt 18150
_reflns_number_total 26527
_reflns_threshold_expression >2sigma(I)
_cod_data_source_file b812644e.txt
_cod_data_source_block 7374
_cod_depositor_comments
;
The following automatic conversions were performed:
'_symmetry_cell_setting' value 'Monoclinic' changed to 'monoclinic'
according to '/home/saulius/struct/CIF-dictionaries/cif_core.dic'
dictionary named 'cif_core.dic' version 2.4.1 from 2010-06-29.

Automatic conversion script
Id: cif_fix_enum 1527 2010-12-29 10:47:43Z saulius 
;
_cod_original_cell_volume 15055.2(14)
_cod_original_sg_symbol_H-M P2(1)/n
_cod_original_formula_sum 'C142.35 H125.70 Cl6.70 F18 N8 P11 Pd3 Pt4 S4'
_cod_database_code 7004781

loop_
_symmetry_equiv_pos_as_xyz
'x, y, z'
'-x+1/2, y+1/2, -z+1/2'
'-x, -y, -z'
'x-1/2, -y-1/2, z-1/2'

loop_
_atom_site_label
_atom_site_type_symbol
_atom_site_fract_x
_atom_site_fract_y
_atom_site_fract_z
_atom_site_U_iso_or_equiv
_atom_site_adp_type
_atom_site_occupancy
_atom_site_symmetry_multiplicity
_atom_site_calc_flag
_atom_site_refinement_flags
_atom_site_disorder_assembly
_atom_site_disorder_group
Pt1 Pt 0.18192(2) 0.210589(14) 0.60133(2) 0.02620(13) Uani 1 1 d . . .
Pt2 Pt 0.18587(2) 0.185325(14) 0.75120(2) 0.02623(12) Uani 1 1 d . . .
Pt3 Pt 0.29781(2) 0.376867(14) 0.66501(2) 0.02725(13) Uani 1 1 d . . .
Pt4 Pt 0.14488(2) 0.359126(14) 0.69298(2) 0.02941(13) Uani 1 1 d . . .
Pd1 Pd 0.11095(5) 0.28412(3) 0.70041(5) 0.0328(2) Uani 1 1 d . . .
Pd2 Pd 0.25457(5) 0.27900(3) 0.71292(5) 0.0308(2) Uani 1 1 d . . .
Pd3 Pd 0.19404(5) 0.28723(3) 0.58427(5) 0.0328(2) Uani 1 1 d . . .
S1 S 0.26323(14) 0.21505(9) 0.68810(15) 0.0299(7) Uani 1 1 d . . .
S2 S 0.10619(14) 0.21650(9) 0.68232(15) 0.0280(7) Uani 1 1 d . . .
S3 S 0.24939(15) 0.34221(9) 0.74425(15) 0.0298(7) Uani 1 1 d . . .
S4 S 0.20423(15) 0.35512(9) 0.59967(16) 0.0323(8) Uani 1 1 d . . .
P1 P 0.09745(16) 0.20611(10) 0.52308(17) 0.0328(8) Uani 1 1 d . . .
P2 P 0.26883(15) 0.20139(10) 0.53499(16) 0.0302(8) Uani 1 1 d . . .
P3 P 0.09586(16) 0.15682(10) 0.79197(17) 0.0319(8) Uani 1 1 d . . .
P4 P 0.27397(16) 0.16074(10) 0.81201(17) 0.0339(8) Uani 1 1 d . . .
P5 P 0.32666(16) 0.41206(10) 0.57960(17) 0.0316(8) Uani 1 1 d . . .
P6 P 0.38131(15) 0.39660(10) 0.73856(16) 0.0292(8) Uani 1 1 d . . .
P7 P 0.04547(16) 0.37306(10) 0.63801(18) 0.0344(8) Uani 1 1 d . . .
P8 P 0.10960(16) 0.36638(10) 0.79493(18) 0.0339(8) Uani 1 1 d . . .
C1A C 0.1106(5) 0.2405(4) 0.4601(7) 0.033(3) Uani 1 1 d . . .
N2A N 0.1326(5) 0.2731(3) 0.4826(6) 0.040(3) Uani 1 1 d . . .
C3A C 0.1399(6) 0.3010(5) 0.4409(7) 0.048(4) Uani 1 1 d . . .
H3A H 0.1544 0.3242 0.4563 0.057 Uiso 1 1 calc R . .
C4A C 0.1262(7) 0.2957(5) 0.3755(7) 0.051(4) Uani 1 1 d . . .
H4A H 0.1308 0.3154 0.3469 0.061 Uiso 1 1 calc R . .
C5A C 0.1063(6) 0.2628(5) 0.3530(7) 0.047(4) Uani 1 1 d . . .
H5A H 0.0987 0.2593 0.3085 0.057 Uiso 1 1 calc R . .
C6A C 0.0968(6) 0.2339(4) 0.3943(6) 0.038(3) Uani 1 1 d . . .
H6A H 0.0818 0.2108 0.3790 0.045 Uiso 1 1 calc R . .
C1B C 0.0107(6) 0.2148(4) 0.5414(7) 0.036(3) Uani 1 1 d . . .
C2B C -0.0268(7) 0.2438(4) 0.5163(7) 0.045(4) Uani 1 1 d . . .
H2B H -0.0058 0.2615 0.4914 0.054 Uiso 1 1 calc R . .
C3B C -0.0946(7) 0.2478(5) 0.5264(7) 0.051(4) Uani 1 1 d . . .
H3B H -0.1188 0.2682 0.5093 0.061 Uiso 1 1 calc R . .
C4B C -0.1251(8) 0.2223(5) 0.5610(8) 0.059(5) Uani 1 1 d . . .
H4B H -0.1714 0.2244 0.5666 0.071 Uiso 1 1 calc R . .
C5B C -0.0877(7) 0.1919(5) 0.5896(7) 0.055(5) Uani 1 1 d . . .
H5B H -0.1086 0.1742 0.6146 0.066 Uiso 1 1 calc R . .
C6B C -0.0210(6) 0.1894(4) 0.5791(7) 0.046(4) Uani 1 1 d . . .
H6B H 0.0042 0.1699 0.5980 0.055 Uiso 1 1 calc R . .
C1C C 0.0892(7) 0.1611(4) 0.4873(6) 0.040(4) Uani 1 1 d . . .
C2C C 0.1367(7) 0.1339(4) 0.5063(8) 0.048(4) Uani 1 1 d . . .
H2C H 0.1719 0.1397 0.5368 0.058 Uiso 1 1 calc R . .
C3C C 0.1324(9) 0.0993(5) 0.4813(9) 0.066(5) Uani 1 1 d . . .
H3C H 0.1667 0.0823 0.4922 0.079 Uiso 1 1 calc R . .
C4C C 0.0798(10) 0.0889(6) 0.4409(10) 0.091(7) Uani 1 1 d . . .
H4C H 0.0754 0.0644 0.4265 0.109 Uiso 1 1 calc R . .
C5C C 0.0318(10) 0.1158(6) 0.4213(9) 0.078(6) Uani 1 1 d . . .
H5C H -0.0036 0.1097 0.3912 0.093 Uiso 1 1 calc R . .
C6C C 0.0363(8) 0.1508(5) 0.4459(8) 0.058(5) Uani 1 1 d . . .
H6C H 0.0026 0.1681 0.4342 0.069 Uiso 1 1 calc R . .
C1D C 0.3356(6) 0.2346(4) 0.5552(6) 0.032(3) Uani 1 1 d . . .
N2D N 0.3142(5) 0.2690(3) 0.5623(5) 0.033(3) Uani 1 1 d . . .
C3D C 0.3597(7) 0.2962(4) 0.5701(7) 0.047(4) Uani 1 1 d . . .
H3D H 0.3447 0.3204 0.5758 0.057 Uiso 1 1 calc R . .
C4D C 0.4289(7) 0.2895(5) 0.5700(7) 0.052(4) Uani 1 1 d . . .
H4D H 0.4601 0.3090 0.5717 0.062 Uiso 1 1 calc R . .
C5D C 0.4493(6) 0.2534(5) 0.5675(7) 0.049(4) Uani 1 1 d . . .
H5D H 0.4954 0.2478 0.5715 0.058 Uiso 1 1 calc R . .
C6D C 0.4028(6) 0.2251(4) 0.5590(6) 0.041(4) Uani 1 1 d . . .
H6D H 0.4165 0.2004 0.5560 0.049 Uiso 1 1 calc R . .
C1E C 0.2578(6) 0.2074(4) 0.4470(6) 0.031(3) Uani 1 1 d . . .
C2E C 0.2720(6) 0.2407(4) 0.4187(6) 0.042(4) Uani 1 1 d . . .
H2E H 0.2860 0.2610 0.4442 0.050 Uiso 1 1 calc R . .
C3E C 0.2654(6) 0.2440(5) 0.3514(7) 0.049(4) Uani 1 1 d . . .
H3E H 0.2742 0.2667 0.3319 0.059 Uiso 1 1 calc R . .
C4E C 0.2462(7) 0.2144(5) 0.3138(8) 0.058(5) Uani 1 1 d . . .
H4E H 0.2433 0.2168 0.2688 0.069 Uiso 1 1 calc R . .
C5E C 0.2308(7) 0.1808(5) 0.3417(7) 0.050(4) Uani 1 1 d . . .
H5E H 0.2168 0.1607 0.3158 0.060 Uiso 1 1 calc R . .
C6E C 0.2365(6) 0.1774(4) 0.4082(7) 0.042(4) Uani 1 1 d . . .
H6E H 0.2261 0.1548 0.4274 0.050 Uiso 1 1 calc R . .
C1F C 0.3118(6) 0.1572(4) 0.5419(6) 0.035(3) Uani 1 1 d . . .
C2F C 0.3512(7) 0.1440(4) 0.4935(7) 0.046(4) Uani 1 1 d . . .
H2F H 0.3552 0.1577 0.4558 0.055 Uiso 1 1 calc R . .
C3F C 0.3833(9) 0.1115(5) 0.5010(9) 0.066(5) Uani 1 1 d . . .
H3F H 0.4103 0.1032 0.4685 0.079 Uiso 1 1 calc R . .
C4F C 0.3778(12) 0.0903(6) 0.5547(12) 0.119(10) Uani 1 1 d . . .
H4F H 0.4004 0.0677 0.5596 0.143 Uiso 1 1 calc R . .
C5F C 0.3386(14) 0.1032(7) 0.6005(13) 0.152(14) Uani 1 1 d . . .
H5F H 0.3348 0.0891 0.6380 0.182 Uiso 1 1 calc R . .
C6F C 0.3040(9) 0.1360(5) 0.5945(8) 0.070(6) Uani 1 1 d . . .
H6F H 0.2755 0.1435 0.6263 0.084 Uiso 1 1 calc R . .
C1G C 0.0364(7) 0.1889(4) 0.8243(7) 0.036(3) Uani 1 1 d . . .
C2G C 0.0541(7) 0.2043(4) 0.8836(7) 0.044(4) Uani 1 1 d . . .
H2G H 0.0951 0.1977 0.9053 0.053 Uiso 1 1 calc R . .
C3G C 0.0123(9) 0.2290(5) 0.9113(9) 0.066(5) Uani 1 1 d . . .
H3G H 0.0243 0.2380 0.9528 0.080 Uiso 1 1 calc R . .
C4G C -0.0465(9) 0.2409(5) 0.8799(9) 0.060(5) Uani 1 1 d . . .
H4G H -0.0748 0.2580 0.8987 0.072 Uiso 1 1 calc R . .
C5G C -0.0619(8) 0.2265(5) 0.8188(9) 0.061(5) Uani 1 1 d . . .
H5G H -0.1013 0.2343 0.7958 0.073 Uiso 1 1 calc R . .
C6G C -0.0207(6) 0.2004(4) 0.7902(8) 0.045(4) Uani 1 1 d . . .
H6G H -0.0321 0.1912 0.7488 0.054 Uiso 1 1 calc R . .
C1H C 0.1055(6) 0.1224(4) 0.8568(6) 0.038(3) Uani 1 1 d . . .
N2H N 0.1626(5) 0.1023(3) 0.8570(6) 0.042(3) Uani 1 1 d . . .
C3H C 0.1710(8) 0.0765(4) 0.9020(7) 0.048(4) Uani 1 1 d . . .
H3H H 0.2101 0.0620 0.9022 0.058 Uiso 1 1 calc R . .
C4H C 0.1283(9) 0.0698(5) 0.9466(8) 0.062(5) Uani 1 1 d . . .
H4H H 0.1388 0.0523 0.9791 0.075 Uiso 1 1 calc R . .
C5H C 0.0677(9) 0.0887(5) 0.9448(8) 0.069(5) Uani 1 1 d . . .
H5H H 0.0353 0.0833 0.9742 0.083 Uiso 1 1 calc R . .
C6H C 0.0561(8) 0.1159(4) 0.8987(8) 0.060(5) Uani 1 1 d . . .
H6H H 0.0159 0.1295 0.8962 0.072 Uiso 1 1 calc R . .
C1I C 0.0474(7) 0.1294(4) 0.7308(7) 0.039(3) Uani 1 1 d . . .
C2I C -0.0167(7) 0.1163(4) 0.7440(8) 0.054(4) Uani 1 1 d . . .
H2I H -0.0357 0.1231 0.7825 0.064 Uiso 1 1 calc R . .
C3I C -0.0518(7) 0.0935(5) 0.7004(9) 0.069(5) Uani 1 1 d . . .
H3I H -0.0944 0.0845 0.7091 0.083 Uiso 1 1 calc R . .
C4I C -0.0230(9) 0.0843(5) 0.6438(9) 0.076(6) Uani 1 1 d . . .
H4I H -0.0466 0.0691 0.6137 0.091 Uiso 1 1 calc R . .
C5I C 0.0398(8) 0.0972(4) 0.6308(8) 0.058(4) Uani 1 1 d . . .
H5I H 0.0582 0.0911 0.5917 0.069 Uiso 1 1 calc R . .
C6I C 0.0760(8) 0.1192(4) 0.6757(7) 0.049(4) Uani 1 1 d . . .
H6I H 0.1197 0.1269 0.6680 0.058 Uiso 1 1 calc R . .
C1J C 0.3454(6) 0.1919(4) 0.8135(7) 0.038(4) Uani 1 1 d . . .
C2J C 0.3460(7) 0.2212(4) 0.8529(8) 0.049(4) Uani 1 1 d . . .
H2J H 0.3138 0.2229 0.8838 0.059 Uiso 1 1 calc R . .
C3J C 0.3931(9) 0.2492(5) 0.8489(9) 0.066(5) Uani 1 1 d . . .
H3J H 0.3926 0.2697 0.8764 0.079 Uiso 1 1 calc R . .
C4J C 0.4408(8) 0.2464(5) 0.8034(10) 0.071(6) Uani 1 1 d . . .
H4J H 0.4725 0.2653 0.7992 0.085 Uiso 1 1 calc R . .
C5J C 0.4415(8) 0.2161(5) 0.7650(9) 0.067(5) Uani 1 1 d . . .
H5J H 0.4755 0.2136 0.7360 0.080 Uiso 1 1 calc R . .
C6J C 0.3939(6) 0.1890(4) 0.7674(7) 0.046(4) Uani 1 1 d . . .
H6J H 0.3936 0.1689 0.7389 0.056 Uiso 1 1 calc R . .
C1K C 0.3051(7) 0.1168(4) 0.7850(6) 0.039(3) Uani 1 1 d . . .
C2K C 0.2611(6) 0.0934(4) 0.7496(6) 0.037(3) Uani 1 1 d . . .
H2K H 0.2172 0.1014 0.7381 0.045 Uiso 1 1 calc R . .
C3K C 0.2803(7) 0.0590(4) 0.7311(7) 0.048(4) Uani 1 1 d . . .
H3K H 0.2502 0.0441 0.7062 0.057 Uiso 1 1 calc R . .
C4K C 0.3435(8) 0.0464(5) 0.7489(8) 0.063(5) Uani 1 1 d . . .
H4K H 0.3564 0.0226 0.7370 0.076 Uiso 1 1 calc R . .
C5K C 0.3874(9) 0.0681(5) 0.7836(9) 0.075(6) Uani 1 1 d . . .
H5K H 0.4306 0.0592 0.7959 0.090 Uiso 1 1 calc R . .
C6K C 0.3683(8) 0.1047(5) 0.8018(8) 0.060(5) Uani 1 1 d . . .
H6K H 0.3992 0.1200 0.8250 0.072 Uiso 1 1 calc R . .
C1L C 0.2654(7) 0.1556(4) 0.8999(6) 0.043(4) Uani 1 1 d . . .
N2L N 0.2128(7) 0.1745(3) 0.9228(7) 0.059(4) Uani 1 1 d . . .
C3L C 0.2079(9) 0.1723(5) 0.9849(7) 0.059(5) Uani 1 1 d . . .
H3L H 0.1755 0.1874 1.0025 0.071 Uiso 1 1 calc R . .
C4L C 0.2444(9) 0.1506(6) 1.0266(8) 0.069(5) Uani 1 1 d . . .
H4L H 0.2357 0.1490 1.0704 0.083 Uiso 1 1 calc R . .
C5L C 0.2946(9) 0.1311(5) 1.0013(9) 0.070(5) Uani 1 1 d . . .
H5L H 0.3212 0.1155 1.0283 0.084 Uiso 1 1 calc R . .
C6L C 0.3075(8) 0.1335(5) 0.9386(8) 0.057(5) Uani 1 1 d . . .
H6L H 0.3435 0.1207 0.9219 0.069 Uiso 1 1 calc R . .
C1M C 0.2694(6) 0.4505(4) 0.5611(6) 0.032(3) Uani 1 1 d . . .
C2M C 0.2749(7) 0.4725(4) 0.5085(7) 0.044(4) Uani 1 1 d . . .
H2M H 0.3085 0.4676 0.4801 0.053 Uiso 1 1 calc R . .
C3M C 0.2318(8) 0.5022(4) 0.4961(8) 0.052(4) Uani 1 1 d . . .
H3M H 0.2349 0.5165 0.4588 0.062 Uiso 1 1 calc R . .
C4M C 0.1846(8) 0.5101(4) 0.5398(8) 0.060(5) Uani 1 1 d . . .
H4M H 0.1581 0.5314 0.5341 0.072 Uiso 1 1 calc R . .
C5M C 0.1754(7) 0.4871(4) 0.5919(7) 0.049(4) Uani 1 1 d . . .
H5M H 0.1397 0.4912 0.6184 0.059 Uiso 1 1 calc R . .
C6M C 0.2190(6) 0.4586(4) 0.6040(7) 0.042(4) Uani 1 1 d . . .
H6M H 0.2155 0.4442 0.6411 0.050 Uiso 1 1 calc R . .
C1N C 0.4110(6) 0.4325(4) 0.5847(6) 0.037(3) Uani 1 1 d . . .
N2N N 0.4588(5) 0.4069(4) 0.5995(6) 0.048(3) Uani 1 1 d . . .
C3N C 0.5238(7) 0.4188(5) 0.6072(7) 0.053(4) Uani 1 1 d . . .
H3N H 0.5581 0.4016 0.6172 0.064 Uiso 1 1 calc R . .
C4N C 0.5401(7) 0.4557(5) 0.6006(7) 0.059(5) Uani 1 1 d . . .
H4N H 0.5853 0.4632 0.6062 0.071 Uiso 1 1 calc R . .
C5N C 0.4915(7) 0.4814(5) 0.5861(8) 0.061(5) Uani 1 1 d . . .
H5N H 0.5025 0.5064 0.5811 0.074 Uiso 1 1 calc R . .
C6N C 0.4246(7) 0.4693(4) 0.5789(7) 0.046(4) Uani 1 1 d . . .
H6N H 0.3895 0.4862 0.5703 0.055 Uiso 1 1 calc R . .
C1P C 0.3248(7) 0.3879(4) 0.5019(7) 0.040(3) Uani 1 1 d . . .
C2P C 0.2666(7) 0.3865(4) 0.4612(7) 0.048(4) Uani 1 1 d . . .
H2P H 0.2277 0.3988 0.4727 0.057 Uiso 1 1 calc R . .
C3P C 0.2653(9) 0.3673(5) 0.4045(7) 0.064(5) Uani 1 1 d . . .
H3P H 0.2258 0.3666 0.3774 0.077 Uiso 1 1 calc R . .
C4P C 0.3207(10) 0.3493(5) 0.3876(9) 0.068(5) Uani 1 1 d . . .
H4P H 0.3205 0.3369 0.3480 0.082 Uiso 1 1 calc R . .
C5P C 0.3767(9) 0.3493(5) 0.4283(9) 0.070(5) Uani 1 1 d . . .
H5P H 0.4142 0.3354 0.4176 0.084 Uiso 1 1 calc R . .
C6P C 0.3800(7) 0.3691(4) 0.4846(8) 0.050(4) Uani 1 1 d . . .
H6P H 0.4200 0.3697 0.5110 0.060 Uiso 1 1 calc R . .
C1Q C 0.4589(6) 0.3709(4) 0.7344(6) 0.028(3) Uani 1 1 d . . .
N2Q N 0.5156(6) 0.3841(4) 0.7652(6) 0.054(4) Uani 1 1 d . . .
C3Q C 0.5727(8) 0.3642(5) 0.7630(11) 0.085(7) Uani 1 1 d . . .
H3Q H 0.6122 0.3741 0.7830 0.102 Uiso 1 1 calc R . .
C4Q C 0.5768(8) 0.3316(5) 0.7347(8) 0.060(5) Uani 1 1 d . . .
H4Q H 0.6178 0.3189 0.7350 0.072 Uiso 1 1 calc R . .
C5Q C 0.5186(8) 0.3169(5) 0.7043(8) 0.056(4) Uani 1 1 d . . .
H5Q H 0.5189 0.2941 0.6831 0.067 Uiso 1 1 calc R . .
C6Q C 0.4602(7) 0.3373(4) 0.7068(7) 0.051(4) Uani 1 1 d . . .
H6Q H 0.4199 0.3274 0.6885 0.061 Uiso 1 1 calc R . .
C1R C 0.3672(6) 0.3893(4) 0.8238(6) 0.033(3) Uani 1 1 d . . .
C2R C 0.3699(6) 0.3537(4) 0.8486(7) 0.044(4) Uani 1 1 d . . .
H2R H 0.3803 0.3339 0.8221 0.053 Uiso 1 1 calc R . .
C3R C 0.3574(8) 0.3478(5) 0.9108(8) 0.057(4) Uani 1 1 d . . .
H3R H 0.3583 0.3235 0.9265 0.069 Uiso 1 1 calc R . .
C4R C 0.3432(9) 0.3763(6) 0.9525(8) 0.068(5) Uani 1 1 d . . .
H4R H 0.3364 0.3718 0.9960 0.082 Uiso 1 1 calc R . .
C5R C 0.3397(9) 0.4104(6) 0.9280(10) 0.079(6) Uani 1 1 d . . .
H5R H 0.3294 0.4301 0.9552 0.095 Uiso 1 1 calc R . .
C6R C 0.3504(8) 0.4179(5) 0.8646(8) 0.058(4) Uani 1 1 d . . .
H6R H 0.3465 0.4421 0.8488 0.070 Uiso 1 1 calc R . .
C1S C 0.3989(6) 0.4458(3) 0.7357(6) 0.030(3) Uani 1 1 d . . .
C2S C 0.3460(6) 0.4684(4) 0.7195(6) 0.033(3) Uani 1 1 d . . .
H2S H 0.3032 0.4582 0.7106 0.039 Uiso 1 1 calc R . .
C3S C 0.3537(8) 0.5046(5) 0.7160(7) 0.053(4) Uani 1 1 d . . .
H3S H 0.3169 0.5192 0.7016 0.064 Uiso 1 1 calc R . .
C4S C 0.4155(9) 0.5216(5) 0.7334(9) 0.072(5) Uani 1 1 d . . .
H4S H 0.4191 0.5473 0.7360 0.086 Uiso 1 1 calc R . .
C5S C 0.4697(9) 0.4996(5) 0.7463(10) 0.075(6) Uani 1 1 d . . .
H5S H 0.5126 0.5100 0.7533 0.090 Uiso 1 1 calc R . .
C6S C 0.4617(8) 0.4622(5) 0.7492(8) 0.061(5) Uani 1 1 d . . .
H6S H 0.4992 0.4473 0.7605 0.073 Uiso 1 1 calc R . .
C1T C 0.1423(6) 0.3291(4) 0.8485(7) 0.033(3) Uani 1 1 d . . .
N2T N 0.1377(5) 0.2954(3) 0.8184(5) 0.034(3) Uani 1 1 d . . .
C3T C 0.1624(6) 0.2664(4) 0.8544(6) 0.038(3) Uani 1 1 d . . .
H3T H 0.1603 0.2428 0.8359 0.046 Uiso 1 1 calc R . .
C4T C 0.1903(7) 0.2699(4) 0.9159(7) 0.045(4) Uani 1 1 d . . .
H4T H 0.2057 0.2490 0.9391 0.054 Uiso 1 1 calc R . .
C5T C 0.1954(7) 0.3042(4) 0.9432(7) 0.043(4) Uani 1 1 d . . .
H5T H 0.2146 0.3073 0.9852 0.052 Uiso 1 1 calc R . .
C6T C 0.1720(7) 0.3339(4) 0.9081(7) 0.047(4) Uani 1 1 d . . .
H6T H 0.1766 0.3577 0.9255 0.056 Uiso 1 1 calc R . .
C1U C 0.1394(6) 0.4087(4) 0.8327(7) 0.035(3) Uani 1 1 d . . .
C2U C 0.1870(6) 0.4302(4) 0.8054(7) 0.036(3) Uani 1 1 d . . .
H2U H 0.2042 0.4225 0.7666 0.043 Uiso 1 1 calc R . .
C3U C 0.2104(7) 0.4628(4) 0.8330(8) 0.045(4) Uani 1 1 d . . .
H3U H 0.2421 0.4774 0.8132 0.055 Uiso 1 1 calc R . .
C4U C 0.1864(8) 0.4729(5) 0.8894(10) 0.068(5) Uani 1 1 d . . .
H4U H 0.2018 0.4950 0.9085 0.081 Uiso 1 1 calc R . .
C5U C 0.1393(10) 0.4518(5) 0.9208(9) 0.074(6) Uani 1 1 d . . .
H5U H 0.1239 0.4593 0.9605 0.089 Uiso 1 1 calc R . .
C6U C 0.1167(8) 0.4202(5) 0.8920(8) 0.057(4) Uani 1 1 d . . .
H6U H 0.0852 0.4058 0.9122 0.069 Uiso 1 1 calc R . .
C1V C 0.0203(6) 0.3662(4) 0.8109(6) 0.033(3) Uani 1 1 d . . .
C2V C -0.0139(6) 0.3341(4) 0.8207(6) 0.036(3) Uani 1 1 d . . .
H2V H 0.0089 0.3115 0.8218 0.043 Uiso 1 1 calc R . .
C3V C -0.0841(6) 0.3354(4) 0.8294(6) 0.037(3) Uani 1 1 d . . .
H3V H -0.1074 0.3138 0.8390 0.044 Uiso 1 1 calc R . .
C4V C -0.1162(7) 0.3672(4) 0.8239(8) 0.049(4) Uani 1 1 d . . .
H4V H -0.1630 0.3674 0.8270 0.059 Uiso 1 1 calc R . .
C5V C -0.0841(7) 0.3998(4) 0.8138(8) 0.053(4) Uani 1 1 d . . .
H5V H -0.1086 0.4219 0.8118 0.064 Uiso 1 1 calc R . .
C6V C -0.0163(7) 0.4003(4) 0.8068(7) 0.045(4) Uani 1 1 d . . .
H6V H 0.0060 0.4226 0.7994 0.054 Uiso 1 1 calc R . .
C1W C -0.0210(6) 0.3413(4) 0.6606(6) 0.036(3) Uani 1 1 d . . .
N2W N 0.0006(5) 0.3057(3) 0.6670(5) 0.031(3) Uani 1 1 d . . .
C3W C -0.0472(7) 0.2801(4) 0.6738(7) 0.044(4) Uani 1 1 d . . .
H3W H -0.0344 0.2552 0.6755 0.053 Uiso 1 1 calc R . .
C4W C -0.1146(6) 0.2889(4) 0.6785(7) 0.039(3) Uani 1 1 d . . .
H4W H -0.1459 0.2700 0.6849 0.047 Uiso 1 1 calc R . .
C5W C -0.1354(7) 0.3238(4) 0.6739(7) 0.048(4) Uani 1 1 d . . .
H5W H -0.1809 0.3296 0.6773 0.058 Uiso 1 1 calc R . .
C6W C -0.0885(6) 0.3518(4) 0.6641(7) 0.038(3) Uani 1 1 d . . .
H6W H -0.1018 0.3766 0.6601 0.046 Uiso 1 1 calc R . .
C1X C 0.0399(7) 0.3690(4) 0.5509(7) 0.044(4) Uani 1 1 d . . .
C2X C -0.0009(7) 0.3435(4) 0.5171(7) 0.045(4) Uani 1 1 d . . .
H2X H -0.0241 0.3258 0.5402 0.054 Uiso 1 1 calc R . .
C3X C -0.0084(8) 0.3432(5) 0.4501(8) 0.062(5) Uani 1 1 d . . .
H3X H -0.0349 0.3252 0.4284 0.074 Uiso 1 1 calc R . .
C4X C 0.0228(9) 0.3692(6) 0.4173(9) 0.074(6) Uani 1 1 d . . .
H4X H 0.0154 0.3699 0.3723 0.089 Uiso 1 1 calc R . .
C5X C 0.0654(9) 0.3947(6) 0.4469(8) 0.069(5) Uani 1 1 d . . .
H5X H 0.0885 0.4119 0.4227 0.083 Uiso 1 1 calc R . .
C6X C 0.0732(8) 0.3945(5) 0.5134(8) 0.055(4) Uani 1 1 d . . .
H6X H 0.1018 0.4120 0.5342 0.066 Uiso 1 1 calc R . .
C1Y C 0.0134(7) 0.4197(4) 0.6453(7) 0.042(4) Uani 1 1 d . . .
C2Y C 0.0438(7) 0.4442(4) 0.6876(8) 0.054(4) Uani 1 1 d . . .
H2Y H 0.0835 0.4370 0.7109 0.064 Uiso 1 1 calc R . .
C3Y C 0.0192(8) 0.4790(4) 0.6978(9) 0.062(5) Uani 1 1 d . . .
H3Y H 0.0408 0.4948 0.7283 0.074 Uiso 1 1 calc R . .
C4Y C -0.0372(8) 0.4900(5) 0.6629(9) 0.069(5) Uani 1 1 d . . .
H4Y H -0.0546 0.5136 0.6692 0.082 Uiso 1 1 calc R . .
C5Y C -0.0702(8) 0.4660(5) 0.6166(10) 0.073(6) Uani 1 1 d . . .
H5Y H -0.1087 0.4737 0.5920 0.088 Uiso 1 1 calc R . .
C6Y C -0.0450(7) 0.4320(5) 0.6092(8) 0.060(5) Uani 1 1 d . . .
H6Y H -0.0667 0.4160 0.5792 0.073 Uiso 1 1 calc R . .
P9 P 0.1713(2) 0.24799(13) 0.1232(2) 0.0554(11) Uani 1 1 d . . .
P10 P 0.7313(2) 0.42306(14) 0.6835(3) 0.0669(14) Uani 1 1 d . . .
F1 F 0.1217(6) 0.2525(3) 0.1785(6) 0.103(4) Uani 1 1 d . . .
F2 F 0.2213(5) 0.2438(3) 0.0670(5) 0.089(4) Uani 1 1 d . . .
F3 F 0.2313(6) 0.2638(4) 0.1704(6) 0.124(5) Uani 1 1 d . . .
F4 F 0.1147(5) 0.2314(4) 0.0784(6) 0.132(6) Uani 1 1 d . . .
F5 F 0.1585(9) 0.2880(4) 0.1025(7) 0.144(6) Uani 1 1 d . . .
F6 F 0.1924(7) 0.2089(4) 0.1467(6) 0.116(5) Uani 1 1 d . . .
F7 F 0.6694(5) 0.4388(4) 0.7168(6) 0.104(4) Uani 1 1 d . . .
F8 F 0.7912(5) 0.4073(4) 0.6456(8) 0.140(6) Uani 1 1 d . . .
F9 F 0.6825(6) 0.3947(4) 0.6502(9) 0.151(7) Uani 1 1 d . . .
F10 F 0.7799(6) 0.4509(5) 0.7179(8) 0.153(7) Uani 1 1 d . . .
F11 F 0.7149(7) 0.4502(5) 0.6277(7) 0.159(7) Uani 1 1 d . . .
F12 F 0.7445(8) 0.3967(6) 0.7403(11) 0.231(12) Uani 1 1 d . . .
P11 P 0.0716(4) 0.3904(3) 0.2396(4) 0.089(3) Uani 0.601(6) 1 d PD A 1
F13 F 0.0180(9) 0.3655(6) 0.2682(12) 0.137(7) Uani 0.601(6) 1 d PD A 1
F14 F 0.1257(9) 0.4151(6) 0.2113(12) 0.137(7) Uani 0.601(6) 1 d PD A 1
F15 F 0.1287(9) 0.3793(9) 0.2897(10) 0.171(10) Uani 0.601(6) 1 d PD A 1
F17 F 0.0566(11) 0.4245(6) 0.2808(13) 0.157(8) Uani 0.601(6) 1 d PD A 1
F16 F 0.0205(9) 0.4053(9) 0.1859(9) 0.171(10) Uani 0.601(6) 1 d PD A 1
F18 F 0.0948(11) 0.3584(6) 0.1962(13) 0.157(8) Uani 0.601(6) 1 d PD A 1
C1Z C 0.0481(12) 0.3531(7) 0.0655(10) 0.153(12) Uani 1 1 d D . .
H1Z1 H 0.0080 0.3615 0.0860 0.184 Uiso 1 1 calc R A 1
H1Z2 H 0.0733 0.3359 0.0942 0.184 Uiso 1 1 calc R A 1
Cl1Z Cl 0.0277(3) 0.3335(3) -0.0103(5) 0.157(3) Uani 1 1 d D A .
Cl2Z Cl 0.0971(10) 0.3892(5) 0.0439(6) 0.220(10) Uani 0.601(6) 1 d PD A 1
Cl3Z Cl 0.0010(10) 0.3520(6) 0.1349(7) 0.146(8) Uani 0.399(6) 1 d PD A 2
P12 P 0.2426(8) 0.4032(5) 0.1168(8) 0.104(6) Uani 0.399(6) 1 d PD A 2
F15A F 0.2148(19) 0.3853(10) 0.0529(12) 0.221(17) Uiso 0.399(6) 1 d PD A 2
F14A F 0.2995(15) 0.4216(10) 0.0811(16) 0.230(14) Uiso 0.399(6) 1 d PD A 2
F13A F 0.1850(15) 0.3851(10) 0.1524(16) 0.230(14) Uiso 0.399(6) 1 d PD A 2
F16A F 0.2692(18) 0.4216(10) 0.1806(12) 0.221(17) Uiso 0.399(6) 1 d PD A 2
F17A F 0.2875(18) 0.3693(8) 0.1319(19) 0.230(14) Uiso 0.399(6) 1 d PD A 2
F18A F 0.1971(17) 0.4374(8) 0.1019(18) 0.230(14) Uiso 0.399(6) 1 d PD A 2
C2Z C 0.2457(16) 0.3586(13) 0.1756(15) 0.18(3) Uani 0.601(6) 1 d PD A 1
H2Z1 H 0.2239 0.3768 0.2019 0.216 Uiso 0.601(6) 1 calc PR A 1
H2Z2 H 0.2126 0.3393 0.1641 0.216 Uiso 0.601(6) 1 calc PR A 1
Cl4Z Cl 0.3105(6) 0.3396(5) 0.2199(5) 0.158(6) Uani 0.601(6) 1 d PD A 1
Cl5Z Cl 0.2685(11) 0.3794(8) 0.1066(9) 0.287(16) Uani 0.601(6) 1 d PD A 1
C4Z C 0.716(2) 0.4919(11) 0.914(3) 0.18(3) Uani 0.50 1 d PDU . .
H4Z1 H 0.7001 0.4924 0.9578 0.219 Uiso 0.50 1 calc PR . .
H4Z2 H 0.7438 0.5137 0.9099 0.219 Uiso 0.50 1 calc PR . .
Cl3X Cl 0.6466(8) 0.4982(5) 0.8635(10) 0.171(8) Uani 0.50 1 d PDU . .
Cl4X Cl 0.7674(10) 0.4548(8) 0.9107(10) 0.232(12) Uani 0.50 1 d PDU . .
C3Z C 0.3170(11) 0.4705(9) 0.3094(18) 0.26(2) Uani 1 1 d DU . .
H3Z1 H 0.3025 0.4923 0.3324 0.314 Uiso 1 1 calc R A 1
H3Z2 H 0.3372 0.4787 0.2703 0.314 Uiso 1 1 calc R A 1
Cl1X Cl 0.3746(4) 0.4475(2) 0.3561(4) 0.154(3) Uani 1 1 d DU A .
Cl2X Cl 0.2506(14) 0.4442(8) 0.2895(17) 0.44(3) Uani 0.601(6) 1 d PDU A 1
Cl2Y Cl 0.2377(10) 0.4559(7) 0.3302(14) 0.263(19) Uani 0.399(6) 1 d PDU A 2
C10Z C 0.1251(13) 0.0117(9) 0.5811(15) 0.180(14) Uiso 1 1 d D . .
H10A H 0.1382 0.0130 0.6267 0.271 Uiso 1 1 calc R . .
H10B H 0.1295 0.0358 0.5618 0.271 Uiso 1 1 calc R . .
H10C H 0.1539 -0.0057 0.5606 0.271 Uiso 1 1 calc R . .
C11Z C 0.0500(13) -0.0015(9) 0.5716(13) 0.148(11) Uiso 1 1 d D . .
H11A H 0.0445 -0.0260 0.5904 0.178 Uiso 1 1 calc R . .
H11B H 0.0200 0.0158 0.5918 0.178 Uiso 1 1 calc R . .
C12Z C 0.0359(5) -0.0024(11) 0.5030(15) 0.197(16) Uiso 1 1 d D . .
H12A H 0.0590 0.0175 0.4817 0.236 Uiso 1 1 calc R . .
H12B H 0.0490 -0.0261 0.4848 0.236 Uiso 1 1 calc R . .
C5Z C 0.9387(15) 0.5208(12) 0.864(2) 0.036(13) Uiso 0.25 1 d PD . .
H5Z1 H 0.9364 0.5469 0.8758 0.043 Uiso 0.25 1 calc PR . .
H5Z2 H 0.9179 0.5176 0.8205 0.043 Uiso 0.25 1 calc PR . .
Cl5X Cl 0.9002(16) 0.4946(12) 0.917(2) 0.210(18) Uiso 0.25 1 d PD . .
Cl6X Cl 1.0187(11) 0.5060(8) 0.8683(13) 0.117(8) Uiso 0.25 1 d PD . .

loop_
_atom_site_aniso_label
_atom_site_aniso_U_11
_atom_site_aniso_U_22
_atom_site_aniso_U_33
_atom_site_aniso_U_23
_atom_site_aniso_U_13
_atom_site_aniso_U_12
Pt1 0.0155(2) 0.0333(3) 0.0297(3) 0.0012(2) 0.00042(19) -0.00035(19)
Pt2 0.0192(2) 0.0293(3) 0.0300(3) 0.0009(2) -0.00009(19) 0.0031(2)
Pt3 0.0189(2) 0.0302(3) 0.0325(3) 0.0041(2) -0.0001(2) -0.0003(2)
Pt4 0.0190(2) 0.0304(3) 0.0386(3) 0.0066(2) -0.0001(2) -0.0001(2)
Pd1 0.0214(5) 0.0288(6) 0.0484(7) 0.0023(5) 0.0025(4) 0.0011(4)
Pd2 0.0219(5) 0.0317(6) 0.0381(6) 0.0030(5) -0.0025(4) 0.0002(4)
Pd3 0.0283(5) 0.0348(6) 0.0348(6) 0.0022(5) -0.0015(4) -0.0024(4)
S1 0.0181(15) 0.039(2) 0.0324(18) -0.0002(15) -0.0009(13) 0.0014(13)
S2 0.0176(15) 0.0343(19) 0.0318(18) 0.0017(15) -0.0012(13) 0.0006(13)
S3 0.0225(16) 0.0336(19) 0.0331(18) 0.0050(15) 0.0000(13) -0.0010(13)
S4 0.0215(16) 0.034(2) 0.040(2) 0.0060(16) -0.0034(14) -0.0032(13)
P1 0.0193(17) 0.042(2) 0.037(2) 0.0003(17) -0.0014(14) 0.0001(14)
P2 0.0211(17) 0.038(2) 0.0314(19) -0.0028(16) 0.0001(14) -0.0008(14)
P3 0.0257(18) 0.030(2) 0.040(2) 0.0061(16) 0.0075(15) 0.0030(14)
P4 0.0291(19) 0.035(2) 0.036(2) -0.0010(16) -0.0079(15) 0.0076(15)
P5 0.0249(18) 0.033(2) 0.037(2) 0.0049(16) 0.0029(15) -0.0025(14)
P6 0.0224(17) 0.032(2) 0.0333(19) 0.0028(16) -0.0002(14) 0.0006(14)
P7 0.0211(17) 0.034(2) 0.047(2) 0.0091(17) -0.0046(15) 0.0036(14)
P8 0.0271(18) 0.030(2) 0.045(2) 0.0011(17) 0.0065(16) -0.0021(14)
C1A 0.011(6) 0.038(9) 0.051(9) 0.001(7) 0.001(6) 0.000(5)
N2A 0.015(5) 0.054(8) 0.049(8) 0.006(6) 0.000(5) -0.001(5)
C3A 0.025(7) 0.082(12) 0.036(9) 0.028(8) -0.001(6) -0.002(7)
C4A 0.027(8) 0.083(13) 0.043(10) 0.023(9) -0.004(7) -0.010(8)
C5A 0.026(8) 0.093(14) 0.023(8) 0.004(8) -0.002(6) -0.008(8)
C6A 0.023(7) 0.057(10) 0.032(8) 0.003(7) -0.008(6) -0.007(6)
C1B 0.026(7) 0.035(8) 0.046(9) -0.008(7) -0.009(6) 0.001(6)
C2B 0.040(9) 0.039(9) 0.057(10) -0.004(8) -0.002(7) 0.000(7)
C3B 0.032(8) 0.073(12) 0.049(10) 0.000(9) 0.004(7) 0.012(8)
C4B 0.035(9) 0.090(15) 0.051(10) -0.013(10) -0.004(8) 0.015(9)
C5B 0.043(9) 0.080(13) 0.047(10) -0.006(9) 0.033(8) -0.010(8)
C6B 0.018(7) 0.073(12) 0.046(9) 0.010(8) 0.005(6) -0.002(7)
C1C 0.040(8) 0.044(9) 0.037(8) -0.013(7) 0.007(6) -0.011(7)
C2C 0.030(8) 0.037(9) 0.077(12) -0.021(8) 0.000(7) 0.000(6)
C3C 0.059(11) 0.066(13) 0.074(13) -0.009(10) 0.010(9) 0.008(9)
C4C 0.086(15) 0.062(14) 0.120(18) -0.058(13) -0.020(13) 0.001(11)
C5C 0.084(15) 0.085(16) 0.062(12) -0.028(11) -0.011(10) -0.021(12)
C6C 0.047(10) 0.051(11) 0.071(12) -0.015(9) -0.022(8) -0.004(8)
C1D 0.027(7) 0.039(9) 0.031(8) -0.002(6) 0.005(6) 0.015(6)
N2D 0.021(6) 0.042(7) 0.035(6) 0.002(5) 0.003(5) -0.005(5)
C3D 0.038(9) 0.053(10) 0.053(10) 0.004(8) 0.014(7) -0.007(7)
C4D 0.043(9) 0.073(13) 0.039(9) -0.006(8) 0.008(7) -0.016(8)
C5D 0.017(7) 0.063(12) 0.066(11) -0.018(9) 0.002(7) -0.007(7)
C6D 0.017(7) 0.062(10) 0.044(9) -0.003(7) -0.001(6) 0.007(6)
C1E 0.018(6) 0.045(9) 0.031(7) 0.001(7) 0.003(5) -0.001(6)
C2E 0.023(7) 0.071(11) 0.031(8) 0.000(7) -0.001(6) -0.002(7)
C3E 0.018(7) 0.081(13) 0.046(10) 0.013(9) -0.010(6) -0.003(7)
C4E 0.042(9) 0.096(15) 0.035(9) 0.010(10) 0.003(7) 0.003(9)
C5E 0.027(8) 0.086(14) 0.035(9) -0.010(9) -0.010(6) 0.008(8)
C6E 0.021(7) 0.042(9) 0.062(10) -0.010(8) 0.002(7) 0.003(6)
C1F 0.037(8) 0.038(9) 0.031(8) 0.005(6) 0.004(6) 0.005(6)
C2F 0.037(8) 0.069(12) 0.031(8) 0.004(8) 0.002(6) 0.006(7)
C3F 0.073(12) 0.057(12) 0.068(12) -0.001(10) 0.019(10) 0.030(9)
C4F 0.17(2) 0.070(16) 0.13(2) 0.040(15) 0.093(18) 0.081(15)
C5F 0.21(3) 0.10(2) 0.16(2) 0.087(18) 0.13(2) 0.09(2)
C6F 0.094(14) 0.062(12) 0.058(11) 0.026(9) 0.045(10) 0.042(10)
C1G 0.040(8) 0.022(7) 0.048(9) 0.010(7) 0.014(7) 0.009(6)
C2G 0.037(8) 0.038(9) 0.059(10) 0.000(8) 0.015(7) -0.001(6)
C3G 0.086(14) 0.050(12) 0.065(12) 0.001(9) 0.023(10) -0.005(10)
C4G 0.075(12) 0.050(11) 0.059(12) 0.029(9) 0.038(10) 0.024(9)
C5G 0.045(10) 0.063(12) 0.080(13) 0.039(10) 0.040(9) 0.030(8)
C6G 0.022(7) 0.049(10) 0.067(10) 0.028(8) 0.020(7) 0.008(6)
C1H 0.029(7) 0.048(9) 0.037(8) 0.002(7) 0.011(6) 0.012(6)
N2H 0.031(6) 0.035(7) 0.060(8) -0.003(6) 0.000(6) -0.003(5)
C3H 0.055(10) 0.043(10) 0.045(10) 0.006(8) -0.005(8) 0.018(7)
C4H 0.079(13) 0.043(11) 0.064(12) 0.014(9) 0.000(10) 0.020(9)
C5H 0.083(13) 0.066(13) 0.063(12) 0.015(10) 0.040(10) 0.013(10)
C6H 0.053(10) 0.051(11) 0.079(12) 0.035(9) 0.026(9) 0.017(8)
C1I 0.036(8) 0.035(9) 0.044(9) 0.009(7) 0.000(7) -0.001(6)
C2I 0.031(8) 0.056(11) 0.074(12) 0.009(9) 0.003(8) -0.013(7)
C3I 0.025(9) 0.089(15) 0.093(15) 0.011(12) 0.005(9) -0.019(8)
C4I 0.065(12) 0.079(15) 0.079(14) 0.009(11) -0.024(11) -0.031(10)
C5I 0.058(11) 0.047(11) 0.068(12) -0.002(9) 0.000(9) -0.024(8)
C6I 0.054(10) 0.034(9) 0.058(10) 0.007(8) -0.001(8) -0.005(7)
C1J 0.024(7) 0.040(9) 0.048(9) -0.013(7) -0.018(6) 0.015(6)
C2J 0.039(9) 0.046(10) 0.061(11) 0.007(8) -0.014(7) 0.002(7)
C3J 0.058(11) 0.053(12) 0.083(14) 0.004(10) -0.027(10) -0.003(9)
C4J 0.042(10) 0.059(13) 0.108(16) 0.031(12) -0.032(10) -0.015(9)
C5J 0.035(9) 0.077(14) 0.084(13) -0.020(11) -0.026(8) -0.015(9)
C6J 0.019(7) 0.053(10) 0.066(11) -0.004(8) -0.009(7) 0.004(6)
C1K 0.038(8) 0.039(9) 0.039(8) 0.005(7) 0.001(6) 0.007(6)
C2K 0.031(7) 0.043(9) 0.037(8) -0.011(7) -0.002(6) 0.006(6)
C3K 0.042(9) 0.036(9) 0.065(11) 0.001(8) -0.001(7) -0.005(7)
C4K 0.058(11) 0.050(11) 0.080(13) -0.013(10) -0.013(9) 0.022(9)
C5K 0.063(12) 0.061(13) 0.096(15) -0.010(11) -0.037(10) 0.037(10)
C6K 0.051(10) 0.056(11) 0.070(12) -0.020(9) -0.020(8) 0.016(8)
C1L 0.055(9) 0.042(9) 0.029(8) -0.003(7) -0.006(7) 0.014(7)
N2L 0.072(10) 0.037(8) 0.068(10) 0.006(7) 0.001(8) 0.014(7)
C3L 0.092(13) 0.065(12) 0.021(8) 0.008(8) 0.001(8) 0.032(10)
C4L 0.066(12) 0.106(16) 0.033(10) 0.013(10) -0.002(8) 0.007(11)
C5L 0.066(12) 0.087(15) 0.056(12) 0.017(10) -0.012(9) 0.013(10)
C6L 0.048(10) 0.064(12) 0.058(11) 0.014(9) -0.010(8) 0.018(8)
C1M 0.026(7) 0.042(9) 0.028(7) 0.005(6) -0.003(5) -0.006(6)
C2M 0.038(8) 0.051(10) 0.042(9) -0.007(8) 0.004(7) -0.006(7)
C3M 0.056(10) 0.048(11) 0.052(10) 0.015(8) 0.006(8) 0.004(8)
C4M 0.050(10) 0.049(11) 0.077(13) 0.027(9) -0.035(9) 0.006(8)
C5M 0.041(9) 0.058(11) 0.049(10) -0.005(8) 0.011(7) 0.009(7)
C6M 0.033(8) 0.052(10) 0.039(9) 0.011(7) -0.002(6) 0.005(7)
C1N 0.027(7) 0.047(9) 0.037(8) 0.008(7) 0.000(6) -0.009(6)
N2N 0.027(7) 0.069(9) 0.047(8) 0.014(7) 0.001(5) 0.001(6)
C3N 0.031(8) 0.085(14) 0.045(10) 0.014(9) 0.012(7) -0.001(8)
C4N 0.024(8) 0.103(16) 0.050(10) 0.002(10) -0.001(7) -0.020(9)
C5N 0.038(9) 0.079(13) 0.065(11) 0.022(10) -0.007(8) -0.012(9)
C6N 0.037(8) 0.054(11) 0.044(9) 0.006(8) -0.006(7) -0.010(7)
C1P 0.035(8) 0.037(9) 0.046(9) 0.012(7) -0.005(7) -0.006(6)
C2P 0.029(8) 0.061(11) 0.053(10) 0.010(8) 0.002(7) -0.021(7)
C3P 0.067(12) 0.092(15) 0.033(9) -0.004(9) -0.006(8) -0.050(11)
C4P 0.076(14) 0.055(12) 0.076(14) -0.019(10) 0.021(11) -0.021(10)
C5P 0.066(13) 0.060(13) 0.084(14) -0.005(11) 0.014(11) -0.004(9)
C6P 0.041(9) 0.040(10) 0.069(11) -0.007(8) 0.005(8) -0.007(7)
C1Q 0.018(6) 0.034(8) 0.033(7) 0.008(6) 0.005(5) 0.002(5)
N2Q 0.035(7) 0.053(9) 0.071(9) -0.024(7) -0.011(6) 0.007(6)
C3Q 0.024(9) 0.073(14) 0.16(2) -0.029(14) -0.012(10) 0.004(8)
C4Q 0.047(10) 0.077(13) 0.055(11) -0.003(10) 0.007(8) 0.032(9)
C5Q 0.050(10) 0.054(11) 0.063(11) -0.008(9) -0.005(8) 0.020(8)
C6Q 0.033(8) 0.052(11) 0.067(11) -0.019(9) -0.004(7) 0.003(7)
C1R 0.019(7) 0.052(10) 0.029(7) -0.006(7) -0.004(5) -0.003(6)
C2R 0.025(7) 0.060(11) 0.048(10) 0.006(8) 0.000(6) -0.001(7)
C3R 0.053(10) 0.062(12) 0.056(11) 0.019(9) -0.007(8) -0.005(8)
C4R 0.081(13) 0.099(17) 0.026(9) 0.012(10) 0.009(8) 0.011(11)
C5R 0.089(15) 0.080(16) 0.071(14) -0.024(12) 0.011(11) 0.031(11)
C6R 0.059(11) 0.066(12) 0.050(11) -0.009(9) 0.004(8) 0.018(9)
C1S 0.038(8) 0.026(7) 0.025(7) 0.006(6) -0.004(6) -0.004(6)
C2S 0.031(7) 0.028(8) 0.038(8) 0.006(6) 0.000(6) 0.001(6)
C3S 0.046(10) 0.056(12) 0.057(11) 0.016(9) 0.001(8) 0.011(8)
C4S 0.078(14) 0.042(11) 0.095(15) 0.007(10) 0.005(11) -0.003(10)
C5S 0.046(11) 0.063(13) 0.115(17) -0.010(12) -0.003(10) -0.018(9)
C6S 0.049(10) 0.048(11) 0.085(13) 0.012(9) -0.012(9) -0.014(8)
C1T 0.018(6) 0.025(8) 0.057(9) 0.008(7) 0.012(6) 0.002(5)
N2T 0.030(6) 0.040(7) 0.033(6) 0.010(5) 0.011(5) 0.002(5)
C3T 0.038(8) 0.045(9) 0.032(8) 0.001(7) 0.005(6) 0.004(6)
C4T 0.036(8) 0.045(10) 0.055(10) 0.009(8) 0.009(7) 0.016(7)
C5T 0.045(9) 0.044(10) 0.039(9) 0.006(7) -0.005(7) 0.015(7)
C6T 0.045(9) 0.034(9) 0.060(11) -0.006(8) -0.009(8) 0.008(7)
C1U 0.025(7) 0.030(8) 0.048(9) -0.002(7) 0.000(6) 0.001(6)
C2U 0.032(7) 0.028(8) 0.047(9) 0.004(7) -0.001(6) 0.008(6)
C3U 0.037(8) 0.039(9) 0.060(11) -0.001(8) 0.002(7) 0.007(7)
C4U 0.065(12) 0.034(10) 0.103(16) -0.018(10) -0.005(11) -0.005(8)
C5U 0.098(15) 0.067(14) 0.060(12) -0.032(10) 0.029(10) -0.010(11)
C6U 0.063(11) 0.055(11) 0.055(11) 0.002(9) 0.016(8) -0.013(8)
C1V 0.036(8) 0.028(8) 0.036(8) 0.000(6) 0.005(6) 0.004(6)
C2V 0.029(7) 0.038(9) 0.038(8) 0.008(7) -0.017(6) 0.001(6)
C3V 0.028(7) 0.044(9) 0.040(8) 0.007(7) 0.013(6) 0.000(6)
C4V 0.021(7) 0.051(11) 0.075(11) -0.004(9) 0.008(7) -0.001(7)
C5V 0.033(8) 0.042(10) 0.087(13) 0.007(9) 0.022(8) 0.013(7)
C6V 0.043(9) 0.032(9) 0.061(10) -0.006(7) 0.013(7) -0.005(6)
C1W 0.020(7) 0.051(10) 0.039(8) 0.014(7) 0.002(6) 0.006(6)
N2W 0.020(5) 0.033(7) 0.040(7) 0.002(5) 0.000(5) 0.004(5)
C3W 0.052(9) 0.035(9) 0.047(9) -0.014(7) 0.013(7) -0.003(7)
C4W 0.023(7) 0.043(9) 0.052(9) -0.007(7) 0.007(6) -0.006(6)
C5W 0.020(7) 0.057(11) 0.068(11) 0.003(8) 0.006(7) 0.003(7)
C6W 0.024(7) 0.036(9) 0.056(9) 0.004(7) 0.010(6) 0.005(6)
C1X 0.048(9) 0.027(8) 0.059(10) 0.014(7) 0.010(8) 0.012(7)
C2X 0.033(8) 0.045(10) 0.057(10) 0.005(8) -0.002(7) 0.012(7)
C3X 0.064(11) 0.059(12) 0.060(12) 0.025(10) -0.015(9) -0.001(9)
C4X 0.071(13) 0.090(16) 0.056(12) -0.013(11) -0.028(10) 0.009(11)
C5X 0.066(12) 0.098(16) 0.043(11) 0.025(10) -0.001(9) 0.015(11)
C6X 0.050(10) 0.059(11) 0.054(11) 0.010(9) -0.006(8) -0.001(8)
C1Y 0.035(8) 0.045(9) 0.044(9) -0.002(7) -0.012(6) -0.010(7)
C2Y 0.034(8) 0.040(10) 0.087(13) 0.022(9) 0.004(8) -0.007(7)
C3Y 0.049(10) 0.036(10) 0.097(14) 0.012(9) -0.022(9) 0.001(7)
C4Y 0.054(11) 0.040(10) 0.109(16) -0.006(10) -0.014(10) 0.021(8)
C5Y 0.034(9) 0.057(12) 0.127(18) 0.013(12) -0.002(10) 0.017(8)
C6Y 0.041(9) 0.053(11) 0.083(13) -0.003(9) -0.032(8) 0.010(8)
P9 0.041(2) 0.062(3) 0.063(3) 0.013(2) 0.001(2) -0.007(2)
P10 0.043(3) 0.058(3) 0.099(4) 0.007(3) -0.003(3) 0.010(2)
F1 0.098(9) 0.102(10) 0.117(10) -0.021(8) 0.064(7) -0.017(7)
F2 0.064(7) 0.126(10) 0.081(7) 0.007(7) 0.026(6) -0.039(6)
F3 0.087(9) 0.160(14) 0.120(11) -0.032(10) -0.028(8) -0.038(8)
F4 0.041(6) 0.218(16) 0.134(11) -0.084(11) -0.025(6) -0.004(8)
F5 0.213(17) 0.080(10) 0.141(13) 0.041(9) 0.013(11) 0.037(10)
F6 0.144(11) 0.108(11) 0.101(9) 0.045(8) 0.047(8) 0.033(8)
F7 0.079(8) 0.115(11) 0.121(10) -0.004(8) 0.028(7) 0.020(7)
F8 0.049(7) 0.129(12) 0.243(17) -0.069(12) 0.015(9) 0.024(7)
F9 0.081(9) 0.123(12) 0.252(19) -0.099(13) 0.031(10) -0.023(8)
F10 0.077(9) 0.175(16) 0.211(17) -0.094(13) 0.024(10) -0.032(9)
F11 0.108(10) 0.225(18) 0.148(13) 0.118(13) 0.053(9) 0.071(11)
F12 0.103(12) 0.25(2) 0.33(3) 0.18(2) -0.065(15) -0.005(13)
P11 0.061(6) 0.121(9) 0.086(7) -0.001(6) 0.023(5) -0.014(5)
F13 0.073(10) 0.168(17) 0.173(17) 0.042(13) 0.021(10) -0.022(10)
F14 0.073(10) 0.168(17) 0.173(17) 0.042(13) 0.021(10) -0.022(10)
F15 0.072(11) 0.34(3) 0.098(12) 0.058(16) -0.018(9) 0.019(14)
F17 0.113(13) 0.151(17) 0.21(2) -0.090(16) 0.056(13) -0.011(11)
F16 0.072(11) 0.34(3) 0.098(12) 0.058(16) -0.018(9) 0.019(14)
F18 0.113(13) 0.151(17) 0.21(2) -0.090(16) 0.056(13) -0.011(11)
C1Z 0.10(2) 0.14(3) 0.21(4) 0.03(3) -0.01(2) -0.046(18)
Cl1Z 0.084(5) 0.193(9) 0.199(9) 0.051(7) 0.055(5) 0.000(5)
Cl2Z 0.34(2) 0.24(2) 0.094(10) -0.012(11) 0.046(12) -0.146(18)
Cl3Z 0.181(19) 0.167(19) 0.084(12) -0.009(11) -0.027(11) -0.087(15)
P12 0.102(13) 0.110(15) 0.101(13) -0.041(11) 0.020(10) 0.000(10)
C2Z 0.24(7) 0.23(7) 0.09(3) 0.01(4) 0.09(4) 0.07(5)
Cl4Z 0.087(8) 0.31(2) 0.074(7) -0.022(10) -0.003(6) -0.030(10)
Cl5Z 0.24(2) 0.48(4) 0.146(15) 0.10(2) 0.085(15) 0.24(3)
C4Z 0.14(4) 0.10(4) 0.29(5) 0.03(4) -0.05(4) -0.05(3)
Cl3X 0.142(13) 0.139(14) 0.25(2) 0.041(13) 0.126(14) 0.028(10)
Cl4X 0.146(16) 0.36(3) 0.200(19) 0.11(2) 0.070(14) 0.026(18)
C3Z 0.24(3) 0.25(3) 0.29(3) 0.02(3) 0.04(3) 0.03(3)
Cl1X 0.204(8) 0.107(6) 0.159(7) -0.017(5) 0.077(6) -0.042(5)
Cl2X 0.60(4) 0.23(3) 0.44(4) -0.01(3) -0.41(3) -0.05(3)
Cl2Y 0.46(4) 0.081(16) 0.22(3) 0.026(18) -0.21(3) 0.01(2)

loop_
_atom_type_symbol
_atom_type_description
_atom_type_scat_dispersion_real
_atom_type_scat_dispersion_imag
_atom_type_scat_source
C C 0.0033 0.0016 'International Tables Vol C Tables 4.2.6.8 and 6.1.1.4'
H H 0.0000 0.0000 'International Tables Vol C Tables 4.2.6.8 and 6.1.1.4'
N N 0.0061 0.0033 'International Tables Vol C Tables 4.2.6.8 and 6.1.1.4'
F F 0.0171 0.0103 'International Tables Vol C Tables 4.2.6.8 and 6.1.1.4'
P P 0.1023 0.0942 'International Tables Vol C Tables 4.2.6.8 and 6.1.1.4'
S S 0.1246 0.1234 'International Tables Vol C Tables 4.2.6.8 and 6.1.1.4'
Cl Cl 0.1484 0.1585 'International Tables Vol C Tables 4.2.6.8 and 6.1.1.4'
Pd Pd -0.9988 1.0072 'International Tables Vol C Tables 4.2.6.8 and 6.1.1.4'
Pt Pt -1.7033 8.3905 'International Tables Vol C Tables 4.2.6.8 and 6.1.1.4'

loop_
_geom_angle_atom_site_label_1
_geom_angle_atom_site_label_2
_geom_angle_atom_site_label_3
_geom_angle
_geom_angle_site_symmetry_1
_geom_angle_site_symmetry_3
_geom_angle_publ_flag
P1 Pt1 P2 96.35(12) . . ?
P1 Pt1 S2 92.33(11) . . ?
P2 Pt1 S2 170.54(11) . . ?
P1 Pt1 S1 175.70(11) . . ?
P2 Pt1 S1 87.87(11) . . ?
S2 Pt1 S1 83.40(10) . . ?
P1 Pt1 Pd3 92.63(10) . . ?
P2 Pt1 Pd3 89.65(9) . . ?
S2 Pt1 Pd3 93.70(8) . . ?
S1 Pt1 Pd3 88.19(9) . . ?
P3 Pt2 P4 102.24(13) . . ?
P3 Pt2 S1 167.31(12) . . ?
P4 Pt2 S1 88.89(12) . . ?
P3 Pt2 S2 85.92(11) . . ?
P4 Pt2 S2 171.77(12) . . ?
S1 Pt2 S2 83.12(10) . . ?
P5 Pt3 P6 97.83(12) . . ?
P5 Pt3 S3 170.04(11) . . ?
P6 Pt3 S3 90.65(11) . . ?
P5 Pt3 S4 88.13(12) . . ?
P6 Pt3 S4 173.31(12) . . ?
S3 Pt3 S4 83.15(11) . . ?
P5 Pt3 Pt4 122.76(8) . . ?
P6 Pt3 Pt4 126.67(8) . . ?
S3 Pt3 Pt4 47.32(7) . . ?
S4 Pt3 Pt4 46.78(8) . . ?
P7 Pt4 P8 97.56(13) . . ?
P7 Pt4 S4 93.77(12) . . ?
P8 Pt4 S4 167.29(12) . . ?
P7 Pt4 S3 176.28(13) . . ?
P8 Pt4 S3 85.69(12) . . ?
S4 Pt4 S3 83.19(11) . . ?
P7 Pt4 Pd1 92.17(9) . . ?
P8 Pt4 Pd1 88.35(9) . . ?
S4 Pt4 Pd1 96.97(9) . . ?
S3 Pt4 Pd1 86.09(8) . . ?
P7 Pt4 Pt3 132.08(9) . . ?
P8 Pt4 Pt3 119.74(9) . . ?
S4 Pt4 Pt3 47.60(8) . . ?
S3 Pt4 Pt3 46.55(8) . . ?
Pd1 Pt4 Pt3 116.07(3) . . ?
N2W Pd1 S2 104.7(3) . . ?
N2W Pd1 N2T 111.4(3) . . ?
S2 Pd1 N2T 108.2(3) . . ?
N2W Pd1 Pt4 83.5(3) . . ?
S2 Pd1 Pt4 162.81(8) . . ?
N2T Pd1 Pt4 81.9(3) . . ?
N2W Pd1 Pd2 160.3(3) . . ?
S2 Pd1 Pd2 88.74(7) . . ?
N2T Pd1 Pd2 76.9(2) . . ?
Pt4 Pd1 Pd2 79.94(3) . . ?
N2W Pd1 Pd3 107.2(3) . . ?
S2 Pd1 Pd3 86.17(8) . . ?
N2T Pd1 Pd3 133.1(2) . . ?
Pt4 Pd1 Pd3 76.91(3) . . ?
Pd2 Pd1 Pd3 58.62(3) . . ?
S1 Pd2 S3 176.38(12) . . ?
S1 Pd2 Pd1 97.41(8) . . ?
S3 Pd2 Pd1 84.40(8) . . ?
S1 Pd2 Pd3 86.07(8) . . ?
S3 Pd2 Pd3 97.55(8) . . ?
Pd1 Pd2 Pd3 63.36(3) . . ?
N2A Pd3 S4 110.7(3) . . ?
N2A Pd3 N2D 102.5(3) . . ?
S4 Pd3 N2D 102.1(3) . . ?
N2A Pd3 Pt1 81.9(3) . . ?
S4 Pd3 Pt1 165.35(9) . . ?
N2D Pd3 Pt1 81.7(2) . . ?
N2A Pd3 Pd2 160.9(3) . . ?
S4 Pd3 Pd2 87.54(8) . . ?
N2D Pd3 Pd2 78.3(2) . . ?
Pt1 Pd3 Pd2 79.32(3) . . ?
N2A Pd3 Pd1 114.7(2) . . ?
S4 Pd3 Pd1 88.76(8) . . ?
N2D Pd3 Pd1 134.6(2) . . ?
Pt1 Pd3 Pd1 78.83(3) . . ?
Pd2 Pd3 Pd1 58.02(3) . . ?
Pt2 S1 Pt1 87.32(10) . . ?
Pt2 S1 Pd2 105.46(12) . . ?
Pt1 S1 Pd2 100.21(12) . . ?
Pt1 S2 Pt2 87.36(10) . . ?
Pt1 S2 Pd1 100.34(12) . . ?
Pt2 S2 Pd1 111.34(12) . . ?
Pt3 S3 Pt4 86.13(11) . . ?
Pt3 S3 Pd2 107.34(13) . . ?
Pt4 S3 Pd2 100.28(12) . . ?
Pt4 S4 Pt3 85.62(11) . . ?
Pt4 S4 Pd3 97.28(12) . . ?
Pt3 S4 Pd3 117.22(13) . . ?
C1C P1 C1B 100.5(6) . . ?
C1C P1 C1A 109.5(6) . . ?
C1B P1 C1A 102.2(6) . . ?
C1C P1 Pt1 114.0(5) . . ?
C1B P1 Pt1 120.5(5) . . ?
C1A P1 Pt1 109.2(4) . . ?
C1F P2 C1D 103.3(6) . . ?
C1F P2 C1E 102.1(6) . . ?
C1D P2 C1E 101.0(6) . . ?
C1F P2 Pt1 116.6(4) . . ?
C1D P2 Pt1 109.3(4) . . ?
C1E P2 Pt1 122.0(4) . . ?
C1G P3 C1H 101.7(6) . . ?
C1G P3 C1I 106.1(6) . . ?
C1H P3 C1I 99.6(6) . . ?
C1G P3 Pt2 113.1(4) . . ?
C1H P3 Pt2 122.2(4) . . ?
C1I P3 Pt2 112.2(5) . . ?
C1K P4 C1J 105.7(6) . . ?
C1K P4 C1L 105.8(6) . . ?
C1J P4 C1L 99.5(7) . . ?
C1K P4 Pt2 116.0(5) . . ?
C1J P4 Pt2 109.9(4) . . ?
C1L P4 Pt2 118.0(5) . . ?
C1M P5 C1N 105.1(6) . . ?
C1M P5 C1P 101.6(6) . . ?
C1N P5 C1P 102.3(6) . . ?
C1M P5 Pt3 113.9(4) . . ?
C1N P5 Pt3 117.0(5) . . ?
C1P P5 Pt3 115.1(4) . . ?
C1Q P6 C1S 109.7(6) . . ?
C1Q P6 C1R 98.9(6) . . ?
C1S P6 C1R 102.4(6) . . ?
C1Q P6 Pt3 113.0(5) . . ?
C1S P6 Pt3 114.5(4) . . ?
C1R P6 Pt3 116.7(4) . . ?
C1X P7 C1Y 99.2(6) . . ?
C1X P7 C1W 101.8(7) . . ?
C1Y P7 C1W 107.4(6) . . ?
C1X P7 Pt4 118.7(5) . . ?
C1Y P7 Pt4 117.6(4) . . ?
C1W P7 Pt4 110.5(4) . . ?
C1U P8 C1V 102.8(6) . . ?
C1U P8 C1T 105.4(6) . . ?
C1V P8 C1T 101.4(6) . . ?
C1U P8 Pt4 112.9(5) . . ?
C1V P8 Pt4 121.7(4) . . ?
C1T P8 Pt4 111.0(4) . . ?
N2A C1A C6A 122.2(13) . . ?
N2A C1A P1 114.2(10) . . ?
C6A C1A P1 123.6(11) . . ?
C1A N2A C3A 119.1(13) . . ?
C1A N2A Pd3 128.8(9) . . ?
C3A N2A Pd3 109.4(9) . . ?
N2A C3A C4A 120.3(16) . . ?
C5A C4A C3A 120.4(15) . . ?
C4A C5A C6A 120.8(14) . . ?
C5A C6A C1A 117.0(14) . . ?
C2B C1B C6B 118.0(13) . . ?
C2B C1B P1 123.6(11) . . ?
C6B C1B P1 118.3(10) . . ?
C1B C2B C3B 122.2(15) . . ?
C4B C3B C2B 119.2(15) . . ?
C3B C4B C5B 120.7(14) . . ?
C6B C5B C4B 118.0(15) . . ?
C5B C6B C1B 121.9(14) . . ?
C6C C1C C2C 117.5(14) . . ?
C6C C1C P1 123.7(12) . . ?
C2C C1C P1 118.6(11) . . ?
C3C C2C C1C 121.0(15) . . ?
C4C C3C C2C 121.6(17) . . ?
C3C C4C C5C 118.0(18) . . ?
C6C C5C C4C 120.4(17) . . ?
C1C C6C C5C 121.2(16) . . ?
N2D C1D C6D 122.9(13) . . ?
N2D C1D P2 114.3(9) . . ?
C6D C1D P2 122.7(11) . . ?
C1D N2D C3D 119.0(11) . . ?
C1D N2D Pd3 125.0(8) . . ?
C3D N2D Pd3 115.0(9) . . ?
N2D C3D C4D 122.1(15) . . ?
C5D C4D C3D 117.3(14) . . ?
C4D C5D C6D 120.9(13) . . ?
C1D C6D C5D 117.5(14) . . ?
C2E C1E C6E 119.7(13) . . ?
C2E C1E P2 120.8(10) . . ?
C6E C1E P2 119.4(11) . . ?
C1E C2E C3E 119.4(14) . . ?
C4E C3E C2E 120.6(16) . . ?
C3E C4E C5E 120.7(15) . . ?
C6E C5E C4E 119.3(15) . . ?
C5E C6E C1E 120.4(14) . . ?
C6F C1F C2F 118.8(13) . . ?
C6F C1F P2 119.2(10) . . ?
C2F C1F P2 122.0(11) . . ?
C3F C2F C1F 120.1(14) . . ?
C2F C3F C4F 121.7(16) . . ?
C5F C4F C3F 117.5(17) . . ?
C4F C5F C6F 122.8(19) . . ?
C1F C6F C5F 118.9(15) . . ?
C6G C1G C2G 119.9(13) . . ?
C6G C1G P3 122.9(12) . . ?
C2G C1G P3 117.0(10) . . ?
C3G C2G C1G 120.7(15) . . ?
C4G C3G C2G 121.7(17) . . ?
C3G C4G C5G 116.6(15) . . ?
C4G C5G C6G 122.6(15) . . ?
C1G C6G C5G 118.3(16) . . ?
N2H C1H C6H 122.9(13) . . ?
N2H C1H P3 114.6(9) . . ?
C6H C1H P3 122.3(10) . . ?
C3H N2H C1H 116.8(12) . . ?
C4H C3H N2H 124.6(14) . . ?
C3H C4H C5H 119.1(16) . . ?
C6H C5H C4H 118.7(15) . . ?
C1H C6H C5H 117.7(14) . . ?
C6I C1I C2I 120.4(14) . . ?
C6I C1I P3 120.0(11) . . ?
C2I C1I P3 119.4(12) . . ?
C3I C2I C1I 120.0(16) . . ?
C4I C3I C2I 118.9(15) . . ?
C5I C4I C3I 121.1(17) . . ?
C4I C5I C6I 120.0(17) . . ?
C1I C6I C5I 119.6(15) . . ?
C2J C1J C6J 119.6(14) . . ?
C2J C1J P4 118.8(11) . . ?
C6J C1J P4 120.8(11) . . ?
C1J C2J C3J 121.6(17) . . ?
C4J C3J C2J 118.8(18) . . ?
C5J C4J C3J 119.5(17) . . ?
C4J C5J C6J 121.7(18) . . ?
C5J C6J C1J 118.6(15) . . ?
C6K C1K C2K 118.4(14) . . ?
C6K C1K P4 122.4(12) . . ?
C2K C1K P4 119.0(10) . . ?
C3K C2K C1K 121.9(13) . . ?
C2K C3K C4K 119.8(14) . . ?
C5K C4K C3K 120.3(16) . . ?
C4K C5K C6K 120.3(15) . . ?
C1K C6K C5K 119.3(15) . . ?
N2L C1L C6L 122.8(14) . . ?
N2L C1L P4 114.5(10) . . ?
C6L C1L P4 122.7(12) . . ?
C3L N2L C1L 115.0(13) . . ?
N2L C3L C4L 127.0(16) . . ?
C3L C4L C5L 115.7(16) . . ?
C6L C5L C4L 122.2(16) . . ?
C5L C6L C1L 117.0(15) . . ?
C2M C1M C6M 118.5(13) . . ?
C2M C1M P5 122.4(10) . . ?
C6M C1M P5 119.0(10) . . ?
C1M C2M C3M 121.6(14) . . ?
C4M C3M C2M 118.5(14) . . ?
C3M C4M C5M 121.4(14) . . ?
C6M C5M C4M 119.0(14) . . ?
C5M C6M C1M 120.8(13) . . ?
N2N C1N C6N 123.4(12) . . ?
N2N C1N P5 111.3(10) . . ?
C6N C1N P5 125.1(11) . . ?
C1N N2N C3N 117.2(14) . . ?
N2N C3N C4N 121.3(15) . . ?
C5N C4N C3N 120.9(14) . . ?
C4N C5N C6N 117.8(17) . . ?
C1N C6N C5N 119.3(15) . . ?
C6P C1P C2P 118.4(15) . . ?
C6P C1P P5 120.0(11) . . ?
C2P C1P P5 121.6(11) . . ?
C3P C2P C1P 120.9(15) . . ?
C4P C3P C2P 120.0(16) . . ?
C3P C4P C5P 119.5(18) . . ?
C4P C5P C6P 121.7(17) . . ?
C1P C6P C5P 119.4(16) . . ?
C6Q C1Q N2Q 119.1(12) . . ?
C6Q C1Q P6 121.7(10) . . ?
N2Q C1Q P6 118.8(10) . . ?
C3Q N2Q C1Q 118.3(14) . . ?
C4Q C3Q N2Q 124.6(16) . . ?
C3Q C4Q C5Q 118.1(14) . . ?
C6Q C5Q C4Q 117.1(16) . . ?
C1Q C6Q C5Q 122.6(14) . . ?
C2R C1R C6R 118.1(13) . . ?
C2R C1R P6 119.3(11) . . ?
C6R C1R P6 122.5(12) . . ?
C3R C2R C1R 119.9(15) . . ?
C2R C3R C4R 122.4(16) . . ?
C5R C4R C3R 117.3(16) . . ?
C4R C5R C6R 122.5(18) . . ?
C5R C6R C1R 119.7(17) . . ?
C2S C1S C6S 117.5(13) . . ?
C2S C1S P6 116.9(10) . . ?
C6S C1S P6 125.6(11) . . ?
C3S C2S C1S 121.4(13) . . ?
C2S C3S C4S 121.6(15) . . ?
C5S C4S C3S 117.8(17) . . ?
C4S C5S C6S 120.0(16) . . ?
C5S C6S C1S 121.2(15) . . ?
C6T C1T N2T 123.1(12) . . ?
C6T C1T P8 125.3(11) . . ?
N2T C1T P8 111.4(10) . . ?
C3T N2T C1T 115.0(12) . . ?
C3T N2T Pd1 117.3(9) . . ?
C1T N2T Pd1 126.5(8) . . ?
N2T C3T C4T 123.7(14) . . ?
C3T C4T C5T 119.0(14) . . ?
C6T C5T C4T 118.8(14) . . ?
C1T C6T C5T 120.2(14) . . ?
C2U C1U C6U 117.4(13) . . ?
C2U C1U P8 121.2(11) . . ?
C6U C1U P8 121.4(11) . . ?
C1U C2U C3U 122.4(14) . . ?
C4U C3U C2U 117.8(15) . . ?
C3U C4U C5U 122.9(16) . . ?
C6U C5U C4U 117.8(16) . . ?
C5U C6U C1U 121.7(15) . . ?
C2V C1V C6V 119.0(12) . . ?
C2V C1V P8 121.9(10) . . ?
C6V C1V P8 118.8(10) . . ?
C1V C2V C3V 119.6(12) . . ?
C4V C3V C2V 119.5(13) . . ?
C3V C4V C5V 122.6(13) . . ?
C4V C5V C6V 120.2(13) . . ?
C5V C6V C1V 118.9(13) . . ?
N2W C1W C6W 123.2(12) . . ?
N2W C1W P7 112.9(8) . . ?
C6W C1W P7 123.5(11) . . ?
C3W N2W C1W 116.3(11) . . ?
C3W N2W Pd1 112.8(9) . . ?
C1W N2W Pd1 127.9(8) . . ?
N2W C3W C4W 123.0(13) . . ?
C5W C4W C3W 120.5(13) . . ?
C4W C5W C6W 119.5(12) . . ?
C1W C6W C5W 117.3(13) . . ?
C2X C1X C6X 116.0(15) . . ?
C2X C1X P7 123.8(11) . . ?
C6X C1X P7 120.0(12) . . ?
C1X C2X C3X 122.2(15) . . ?
C4X C3X C2X 118.8(17) . . ?
C3X C4X C5X 122.6(18) . . ?
C4X C5X C6X 118.1(18) . . ?
C5X C6X C1X 122.2(16) . . ?
C2Y C1Y C6Y 117.0(14) . . ?
C2Y C1Y P7 121.0(11) . . ?
C6Y C1Y P7 122.0(11) . . ?
C1Y C2Y C3Y 123.2(15) . . ?
C4Y C3Y C2Y 118.5(16) . . ?
C3Y C4Y C5Y 120.8(16) . . ?
C6Y C5Y C4Y 118.5(16) . . ?
C5Y C6Y C1Y 121.9(16) . . ?
F5 P9 F4 95.6(9) . . ?
F5 P9 F6 173.6(9) . . ?
F4 P9 F6 90.4(9) . . ?
F5 P9 F1 90.4(8) . . ?
F4 P9 F1 90.7(7) . . ?
F6 P9 F1 91.9(7) . . ?
F5 P9 F2 89.2(8) . . ?
F4 P9 F2 89.2(6) . . ?
F6 P9 F2 88.6(7) . . ?
F1 P9 F2 179.5(8) . . ?
F5 P9 F3 86.5(9) . . ?
F4 P9 F3 178.0(9) . . ?
F6 P9 F3 87.6(8) . . ?
F1 P9 F3 89.6(7) . . ?
F2 P9 F3 90.5(6) . . ?
F12 P10 F11 177.3(10) . . ?
F12 P10 F10 88.8(11) . . ?
F11 P10 F10 91.6(11) . . ?
F12 P10 F9 90.1(11) . . ?
F11 P10 F9 89.5(10) . . ?
F10 P10 F9 178.9(11) . . ?
F12 P10 F7 89.3(10) . . ?
F11 P10 F7 88.0(7) . . ?
F10 P10 F7 92.5(8) . . ?
F9 P10 F7 87.2(7) . . ?
F12 P10 F8 93.5(11) . . ?
F11 P10 F8 89.2(8) . . ?
F10 P10 F8 89.8(7) . . ?
F9 P10 F8 90.5(8) . . ?
F7 P10 F8 176.4(8) . . ?
F17 P11 F13 95.3(14) . . ?
F17 P11 F14 84.8(14) . . ?
F13 P11 F14 179.5(16) . . ?
F17 P11 F15 89.7(17) . . ?
F13 P11 F15 94.8(14) . . ?
F14 P11 F15 84.7(14) . . ?
F17 P11 F18 173.0(14) . . ?
F13 P11 F18 91.5(15) . . ?
F14 P11 F18 88.4(14) . . ?
F15 P11 F18 87.9(17) . . ?
F17 P11 F16 88.9(17) . . ?
F13 P11 F16 92.5(14) . . ?
F14 P11 F16 88.0(14) . . ?
F15 P11 F16 172.6(16) . . ?
F18 P11 F16 92.7(17) . . ?
Cl2Z C1Z Cl1Z 100.2(11) . . ?
Cl2Z C1Z Cl3Z 124.8(15) . . ?
Cl1Z C1Z Cl3Z 128.3(12) . . ?
F17A P12 F14A 90.5(8) . . ?
F17A P12 F16A 90.3(8) . . ?
F14A P12 F16A 90.3(8) . . ?
F17A P12 F15A 90.6(8) . . ?
F14A P12 F15A 90.0(8) . . ?
F16A P12 F15A 179.0(10) . . ?
F17A P12 F13A 90.0(8) . . ?
F14A P12 F13A 179.5(10) . . ?
F16A P12 F13A 89.8(8) . . ?
F15A P12 F13A 89.9(8) . . ?
F17A P12 F18A 179.7(11) . . ?
F14A P12 F18A 89.8(7) . . ?
F16A P12 F18A 89.6(7) . . ?
F15A P12 F18A 89.5(7) . . ?
F13A P12 F18A 89.7(7) . . ?
Cl4Z C2Z Cl5Z 113.9(18) . . ?
Cl3X C4Z Cl4X 124(2) . . ?
Cl2X C3Z Cl1X 111.4(16) . . ?
Cl2X C3Z Cl2Y 33.9(16) . . ?
Cl1X C3Z Cl2Y 107.7(15) . . ?
C12Z C11Z C10Z 105(2) . . ?
C12Z C12Z C11Z 102(3) 3_556 . ?
Cl5X C5Z Cl6X 104.8(16) . . ?

loop_
_geom_bond_atom_site_label_1
_geom_bond_atom_site_label_2
_geom_bond_distance
_geom_bond_site_symmetry_2
_geom_bond_publ_flag
Pt1 P1 2.275(3) . ?
Pt1 P2 2.308(3) . ?
Pt1 S2 2.344(3) . ?
Pt1 S1 2.356(3) . ?
Pt1 Pd3 2.8185(12) . ?
Pt2 P3 2.282(3) . ?
Pt2 P4 2.282(3) . ?
Pt2 S1 2.352(3) . ?
Pt2 S2 2.362(3) . ?
Pt3 P5 2.293(3) . ?
Pt3 P6 2.305(3) . ?
Pt3 S3 2.333(3) . ?
Pt3 S4 2.374(3) . ?
Pt3 Pt4 3.2060(7) . ?
Pt4 P7 2.283(3) . ?
Pt4 P8 2.294(4) . ?
Pt4 S4 2.343(3) . ?
Pt4 S3 2.362(3) . ?
Pt4 Pd1 2.8135(11) . ?
Pd1 N2W 2.398(9) . ?
Pd1 S2 2.485(3) . ?
Pd1 N2T 2.515(11) . ?
Pd1 Pd2 2.8655(13) . ?
Pd1 Pd3 3.0195(14) . ?
Pd2 S1 2.388(3) . ?
Pd2 S3 2.391(3) . ?
Pd2 Pd3 2.8841(14) . ?
Pd3 N2A 2.434(11) . ?
Pd3 S4 2.493(4) . ?
Pd3 N2D 2.555(10) . ?
P1 C1C 1.800(14) . ?
P1 C1B 1.823(13) . ?
P1 C1A 1.841(14) . ?
P2 C1F 1.819(13) . ?
P2 C1D 1.824(14) . ?
P2 C1E 1.846(13) . ?
P3 C1G 1.822(13) . ?
P3 C1H 1.841(14) . ?
P3 C1I 1.842(14) . ?
P4 C1K 1.813(14) . ?
P4 C1J 1.818(14) . ?
P4 C1L 1.859(14) . ?
P5 C1M 1.828(13) . ?
P5 C1N 1.837(13) . ?
P5 C1P 1.839(15) . ?
P6 C1Q 1.814(12) . ?
P6 C1S 1.823(13) . ?
P6 C1R 1.835(13) . ?
P7 C1X 1.817(16) . ?
P7 C1Y 1.822(15) . ?
P7 C1W 1.840(13) . ?
P8 C1U 1.809(13) . ?
P8 C1V 1.832(13) . ?
P8 C1T 1.846(13) . ?
C1A N2A 1.338(17) . ?
C1A C6A 1.401(18) . ?
N2A C3A 1.348(17) . ?
C3A C4A 1.39(2) . ?
C4A C5A 1.33(2) . ?
C5A C6A 1.378(19) . ?
C1B C2B 1.374(19) . ?
C1B C6B 1.391(19) . ?
C2B C3B 1.390(19) . ?
C3B C4B 1.34(2) . ?
C4B C5B 1.44(2) . ?
C5B C6B 1.364(18) . ?
C1C C6C 1.371(18) . ?
C1C C2C 1.41(2) . ?
C2C C3C 1.36(2) . ?
C3C C4C 1.36(2) . ?
C4C C5C 1.41(3) . ?
C5C C6C 1.37(2) . ?
C1D N2D 1.333(16) . ?
C1D C6D 1.381(16) . ?
N2D C3D 1.344(17) . ?
C3D C4D 1.400(19) . ?
C4D C5D 1.38(2) . ?
C5D C6D 1.389(19) . ?
C1E C2E 1.383(19) . ?
C1E C6E 1.408(18) . ?
C2E C3E 1.405(19) . ?
C3E C4E 1.37(2) . ?
C4E C5E 1.39(2) . ?
C5E C6E 1.388(19) . ?
C1F C6F 1.358(19) . ?
C1F C2F 1.403(18) . ?
C2F C3F 1.35(2) . ?
C3F C4F 1.37(2) . ?
C4F C5F 1.35(3) . ?
C5F C6F 1.38(2) . ?
C1G C6G 1.369(18) . ?
C1G C2G 1.380(19) . ?
C2G C3G 1.38(2) . ?
C3G C4G 1.38(2) . ?
C4G C5G 1.39(2) . ?
C5G C6G 1.41(2) . ?
C1H N2H 1.352(16) . ?
C1H C6H 1.377(18) . ?
N2H C3H 1.331(17) . ?
C3H C4H 1.32(2) . ?
C4H C5H 1.39(2) . ?
C5H C6H 1.39(2) . ?
C1I C6I 1.36(2) . ?
C1I C2I 1.407(18) . ?
C2I C3I 1.39(2) . ?
C3I C4I 1.38(2) . ?
C4I C5I 1.38(2) . ?
C5I C6I 1.40(2) . ?
C1J C2J 1.342(19) . ?
C1J C6J 1.410(19) . ?
C2J C3J 1.39(2) . ?
C3J C4J 1.39(2) . ?
C4J C5J 1.36(2) . ?
C5J C6J 1.37(2) . ?
C1K C6K 1.362(18) . ?
C1K C2K 1.399(18) . ?
C2K C3K 1.366(19) . ?
C3K C4K 1.37(2) . ?
C4K C5K 1.35(2) . ?
C5K C6K 1.44(2) . ?
C1L N2L 1.363(18) . ?
C1L C6L 1.384(19) . ?
N2L C3L 1.306(18) . ?
C3L C4L 1.35(2) . ?
C4L C5L 1.36(2) . ?
C5L C6L 1.35(2) . ?
C1M C2M 1.368(18) . ?
C1M C6M 1.418(18) . ?
C2M C3M 1.39(2) . ?
C3M C4M 1.38(2) . ?
C4M C5M 1.39(2) . ?
C5M C6M 1.365(19) . ?
C1N N2N 1.353(17) . ?
C1N C6N 1.367(19) . ?
N2N C3N 1.366(17) . ?
C3N C4N 1.39(2) . ?
C4N C5N 1.36(2) . ?
C5N C6N 1.404(19) . ?
C1P C6P 1.363(19) . ?
C1P C2P 1.395(18) . ?
C2P C3P 1.37(2) . ?
C3P C4P 1.35(2) . ?
C4P C5P 1.36(2) . ?
C5P C6P 1.37(2) . ?
C1Q C6Q 1.349(19) . ?
C1Q N2Q 1.353(16) . ?
N2Q C3Q 1.352(19) . ?
C3Q C4Q 1.33(2) . ?
C4Q C5Q 1.39(2) . ?
C5Q C6Q 1.383(19) . ?
C1R C2R 1.389(19) . ?
C1R C6R 1.395(19) . ?
C2R C3R 1.35(2) . ?
C3R C4R 1.39(2) . ?
C4R C5R 1.34(2) . ?
C5R C6R 1.38(2) . ?
C1S C2S 1.362(17) . ?
C1S C6S 1.401(18) . ?
C2S C3S 1.323(19) . ?
C3S C4S 1.40(2) . ?
C4S C5S 1.36(2) . ?
C5S C6S 1.37(2) . ?
C1T C6T 1.353(19) . ?
C1T N2T 1.376(16) . ?
N2T C3T 1.366(16) . ?
C3T C4T 1.370(19) . ?
C4T C5T 1.37(2) . ?
C5T C6T 1.368(19) . ?
C1U C2U 1.380(18) . ?
C1U C6U 1.406(19) . ?
C2U C3U 1.383(19) . ?
C3U C4U 1.35(2) . ?
C4U C5U 1.41(2) . ?
C5U C6U 1.36(2) . ?
C1V C2V 1.371(17) . ?
C1V C6V 1.438(18) . ?
C2V C3V 1.422(17) . ?
C3V C4V 1.323(19) . ?
C4V C5V 1.37(2) . ?
C5V C6V 1.370(18) . ?
C1W N2W 1.368(16) . ?
C1W C6W 1.405(16) . ?
N2W C3W 1.343(16) . ?
C3W C4W 1.392(18) . ?
C4W C5W 1.335(19) . ?
C5W C6W 1.406(19) . ?
C1X C2X 1.39(2) . ?
C1X C6X 1.41(2) . ?
C2X C3X 1.39(2) . ?
C3X C4X 1.34(2) . ?
C4X C5X 1.38(2) . ?
C5X C6X 1.38(2) . ?
C1Y C2Y 1.37(2) . ?
C1Y C6Y 1.417(18) . ?
C2Y C3Y 1.38(2) . ?
C3Y C4Y 1.36(2) . ?
C4Y C5Y 1.43(2) . ?
C5Y C6Y 1.34(2) . ?
P9 F5 1.532(13) . ?
P9 F4 1.540(11) . ?
P9 F6 1.553(12) . ?
P9 F1 1.574(10) . ?
P9 F2 1.591(10) . ?
P9 F3 1.605(11) . ?
P10 F12 1.531(17) . ?
P10 F11 1.543(13) . ?
P10 F10 1.544(13) . ?
P10 F9 1.550(13) . ?
P10 F7 1.563(11) . ?
P10 F8 1.581(12) . ?
P11 F17 1.546(10) . ?
P11 F13 1.547(9) . ?
P11 F14 1.548(9) . ?
P11 F15 1.549(9) . ?
P11 F18 1.559(10) . ?
P11 F16 1.560(9) . ?
C1Z Cl2Z 1.712(16) . ?
C1Z Cl1Z 1.756(16) . ?
C1Z Cl3Z 1.774(17) . ?
P12 F17A 1.545(10) . ?
P12 F14A 1.548(10) . ?
P12 F16A 1.550(10) . ?
P12 F15A 1.552(10) . ?
P12 F13A 1.553(10) . ?
P12 F18A 1.557(10) . ?
C2Z Cl4Z 1.688(19) . ?
C2Z Cl5Z 1.710(19) . ?
C4Z Cl3X 1.695(19) . ?
C4Z Cl4X 1.70(2) . ?
C3Z Cl2X 1.662(19) . ?
C3Z Cl1X 1.679(19) . ?
C3Z Cl2Y 1.746(19) . ?
C10Z C11Z 1.572(18) . ?
C11Z C12Z 1.440(18) . ?
C12Z C12Z 1.440(19) 3_556 ?
C5Z Cl5X 1.68(2) . ?
C5Z Cl6X 1.681(19) . ?
